data_4031373
loop_
_publ_author_name
'Ballard, J.G.'
'Slim, D.R.'
'Birchall, T.'

_publ_section_title
;
 X-ray crystal structure of tetra-antimony(V) tridecachloride
 heptachloride, (Sb2 Cl6.5 F3.5)2
;
_journal_name_full
;
Journal of the Chemical Society. Dalton Transactions, Inorganic Chemistry 
(1972-)
;
_journal_page_first 62
_journal_page_last 65
_journal_volume 1979
_journal_year 1979
_chemical_formula_sum 'Cl6.5 F3.5 Sb2'
_chemical_name_systematic 'Sb2 Cl6.5 F3.5'
_space_group_IT_number 5
_symmetry_space_group_name_Hall 'I 2y'
_symmetry_space_group_name_H-M 'I 1 2 1'
_cell_angle_alpha 90
_cell_angle_beta 90.1
_cell_angle_gamma 90
_cell_formula_units_Z 4
_cell_length_a 12.921
_cell_length_b 7.423
_cell_length_c 12.921
_cell_volume 1239.285
_citation_journal_id_ASTM JCDTBI
_cod_data_source_file Ballard_JCDTBI_1979_849.cif
_cod_data_source_block Cl6.5F3.5Sb2
_cod_original_cell_volume 1239.284
_cod_original_sg_symbol_Hall 'C 2y (x,y,-x+z)'
_cod_database_code 4031373

loop_
_symmetry_equiv_pos_as_xyz
x,y,z
-x,y,-z
x+1/2,y+1/2,z+1/2
-x+1/2,y+1/2,-z+1/2

loop_
_atom_site_label
_atom_site_type_symbol
_atom_site_fract_x
_atom_site_fract_y
_atom_site_fract_z
_atom_site_occupancy
_atom_site_U_iso_or_equiv
Cl4 Cl-1 -0.302 -0.031 -0.205 1 0.0
Sb1 Sb+5 -0.0472 0 0.2215 1 0.0
Cl1 Cl-1 -0.204 -0.034 0.301 1 0.0
F4 F-1 -0.122 -0.014 0.08 1 0.0
Cl5 Cl-1 -0.207 -0.273 -0.042 0.5 0.0
F2 F-1 -0.207 -0.273 -0.042 0.5 0.0
F3 F-1 0.079 -0.016 0.12 1 0.0
Cl7 Cl-1 -0.19 0.305 -0.039 1 0.0
Cl3 Cl-1 -0.037 0.306 0.187 1 0.0
Cl2 Cl-1 0.06 0.043 0.361 1 0.0
Cl6 Cl-1 -0.361 0.044 0.059 1 0.0
F1 F-1 -0.045 -0.257 0.209 1 0.0
Sb2 Sb+5 -0.2214 0.0015 -0.0471 1 0.0
